data_4132789
loop_
_publ_author_name
'Chan, Ka Wing'
'Lam, Erwin'
'D'Anna, Vincenza'
'Allouche, Florian'
'Michel, Carine'
'Safonova, Olga V.'
'Sautet, Philippe'
'Cop\'eret, Christophe'

_publ_section_title
;
 C-H Activation and Proton Transfer Initiate Alkene Metathesis Activity of
 the Tungsten(IV)-Oxo Complex.
;
_journal_issue 36
_journal_name_full 'Journal of the American Chemical Society'
_journal_page_first 11395
_journal_page_last 11401
_journal_paper_doi 10.1021/jacs.8b06603
_journal_volume 140
_journal_year 2018
_chemical_formula_moiety 'C21 H22 F12 N2 O3 W'
_chemical_formula_sum 'C21 H22 F12 N2 O3 W'
_chemical_formula_weight 762.25
_space_group_crystal_system monoclinic
_space_group_IT_number 14
_space_group_name_Hall '-P 2yn'
_space_group_name_H-M_alt 'P 1 21/n 1'
_atom_sites_solution_hydrogens geom
_atom_sites_solution_primary direct
_audit_creation_date 2018-06-21
_audit_creation_method
;
Olex2 1.2
(compiled 2016.02.19 svn.r3266 for OlexSys, GUI svn.r5155)
;
_cell_angle_alpha 90
_cell_angle_beta 95.5026(16)
_cell_angle_gamma 90
_cell_formula_units_Z 4
_cell_length_a 9.16344(15)
_cell_length_b 15.7018(3)
_cell_length_c 17.4999(3)
_cell_measurement_reflns_used 15482
_cell_measurement_temperature 100.00(10)
_cell_measurement_theta_max 30.8184
_cell_measurement_theta_min 2.8401
_cell_volume 2506.33(8)
_computing_cell_refinement
;
CrysAlisPro, Agilent Technologies,
Version 1.171.36.21 (release 14-08-2012 CrysAlis171 .NET)
(compiled Sep 14 2012,17:21:16)
;
_computing_data_collection
;
CrysAlisPro, Agilent Technologies,
Version 1.171.36.21 (release 14-08-2012 CrysAlis171 .NET)
(compiled Sep 14 2012,17:21:16)
;
_computing_data_reduction
;
CrysAlisPro, Agilent Technologies,
Version 1.171.36.21 (release 14-08-2012 CrysAlis171 .NET)
(compiled Sep 14 2012,17:21:16)
;
_computing_molecular_graphics 'Olex2 (Dolomanov et al., 2009)'
_computing_publication_material 'Olex2 (Dolomanov et al., 2009)'
_computing_structure_refinement 'ShelXL (Sheldrick, 2015)'
_computing_structure_solution 'SIR2004 (Burla et al., 2007)'
_diffrn_ambient_temperature 100.00(10)
_diffrn_detector_area_resol_mean 16.0839
_diffrn_measured_fraction_theta_full 0.998
_diffrn_measured_fraction_theta_max 0.999
_diffrn_measurement_details
;
#__ type_ start__ end____ width___ exp.time_
  1 omega  -49.00   48.00   1.0000    3.0000
omega____ theta____ kappa____ phi______ frames
    -      -20.7096   77.0000 -120.0000 97

#__ type_ start__ end____ width___ exp.time_
  2 omega  -49.00   48.00   1.0000    3.0000
omega____ theta____ kappa____ phi______ frames
    -      -20.7096   77.0000  120.0000 97

#__ type_ start__ end____ width___ exp.time_
  3 omega   -7.00   90.00   1.0000    3.0000
omega____ theta____ kappa____ phi______ frames
    -       21.1784   77.0000    0.0000 97

#__ type_ start__ end____ width___ exp.time_
  4 omega   -7.00   90.00   1.0000    3.0000
omega____ theta____ kappa____ phi______ frames
    -       21.1784   77.0000  120.0000 97

#__ type_ start__ end____ width___ exp.time_
  5 omega  -95.00  -34.00   1.0000    3.0000
omega____ theta____ kappa____ phi______ frames
    -      -20.7096 -179.0000 -150.0000 61

#__ type_ start__ end____ width___ exp.time_
  6 omega  -95.00  -34.00   1.0000    3.0000
omega____ theta____ kappa____ phi______ frames
    -      -20.7096 -179.0000   90.0000 61

#__ type_ start__ end____ width___ exp.time_
  7 omega  -25.00   20.00   1.0000    3.0000
omega____ theta____ kappa____ phi______ frames
    -      -20.7096  -99.0000  150.0000 45

#__ type_ start__ end____ width___ exp.time_
  8 omega  -25.00   62.00   1.0000    3.0000
omega____ theta____ kappa____ phi______ frames
    -       21.1784  -99.0000   60.0000 87

#__ type_ start__ end____ width___ exp.time_
  9 omega    3.00   90.00   1.0000    3.0000
omega____ theta____ kappa____ phi______ frames
    -       21.1784   57.0000  -90.0000 87

#__ type_ start__ end____ width___ exp.time_
 10 omega  -47.00   40.00   1.0000    3.0000
omega____ theta____ kappa____ phi______ frames
    -       21.1784  -57.0000    0.0000 87

#__ type_ start__ end____ width___ exp.time_
 11 omega  -25.00   42.00   1.0000    3.0000
omega____ theta____ kappa____ phi______ frames
    -       21.1784  -99.0000  -90.0000 67
;
_diffrn_measurement_device_type 'Xcalibur, Sapphire3'
_diffrn_measurement_method '\w scans'
_diffrn_orient_matrix_UB_11 -0.0152287000
_diffrn_orient_matrix_UB_12 -0.0187984000
_diffrn_orient_matrix_UB_13 -0.0367934000
_diffrn_orient_matrix_UB_21 0.0209118000
_diffrn_orient_matrix_UB_22 0.0382901000
_diffrn_orient_matrix_UB_23 -0.0174342000
_diffrn_orient_matrix_UB_31 0.0732934000
_diffrn_orient_matrix_UB_32 -0.0148650000
_diffrn_orient_matrix_UB_33 0.0014786000
_diffrn_radiation_monochromator graphite
_diffrn_radiation_type MoK\a
_diffrn_radiation_wavelength 0.71073
_diffrn_reflns_av_R_equivalents 0.0620
_diffrn_reflns_av_unetI/netI 0.0382
_diffrn_reflns_Laue_measured_fraction_full 0.998
_diffrn_reflns_Laue_measured_fraction_max 0.999
_diffrn_reflns_limit_h_max 12
_diffrn_reflns_limit_h_min -12
_diffrn_reflns_limit_k_max 20
_diffrn_reflns_limit_k_min -20
_diffrn_reflns_limit_l_max 23
_diffrn_reflns_limit_l_min -23
_diffrn_reflns_number 49281
_diffrn_reflns_point_group_measured_fraction_full 0.998
_diffrn_reflns_point_group_measured_fraction_max 0.999
_diffrn_reflns_theta_full 25.242
_diffrn_reflns_theta_max 28.279
_diffrn_reflns_theta_min 2.846
_diffrn_source 'Enhance (Mo) X-ray Source'
_exptl_absorpt_coefficient_mu 4.726
_exptl_absorpt_correction_T_max 0.861
_exptl_absorpt_correction_T_min 0.711
_exptl_absorpt_correction_type analytical
_exptl_absorpt_process_details
;
CrysAlisPro, Agilent Technologies,
Version 1.171.36.21 (release 14-08-2012 CrysAlis171 .NET)
(compiled Sep 14 2012,17:21:16)
Analytical numeric absorption correction using a multifaceted crystal
			model based on expressions derived by R.C. Clark & J.S. Reid.
(Clark, R. C. & Reid, J. S. (1995). Acta Cryst. A51, 887-897)
;
_exptl_crystal_colour 'clear light yellow'
_exptl_crystal_colour_lustre clear
_exptl_crystal_colour_modifier light
_exptl_crystal_colour_primary yellow
_exptl_crystal_density_diffrn 2.020
_exptl_crystal_description block
_exptl_crystal_F_000 1472
_exptl_crystal_recrystallization_method 'crystallized from a saturated solution in pentane at -40 degrees Celsius'
_exptl_crystal_size_max 0.4036
_exptl_crystal_size_mid 0.3301
_exptl_crystal_size_min 0.1644
_refine_diff_density_max 0.880
_refine_diff_density_min -0.783
_refine_diff_density_rms 0.111
_refine_ls_extinction_method none
_refine_ls_goodness_of_fit_ref 1.050
_refine_ls_hydrogen_treatment constr
_refine_ls_matrix_type full
_refine_ls_number_parameters 354
_refine_ls_number_reflns 6215
_refine_ls_number_restraints 36
_refine_ls_restrained_S_all 1.047
_refine_ls_R_factor_all 0.0409
_refine_ls_R_factor_gt 0.0300
_refine_ls_shift/su_max 0.003
_refine_ls_shift/su_mean 0.000
_refine_ls_structure_factor_coef Fsqd
_refine_ls_weighting_details 'w=1/[\s^2^(Fo^2^)+(0.0173P)^2^+2.5371P] where P=(Fo^2^+2Fc^2^)/3'
_refine_ls_weighting_scheme calc
_refine_ls_wR_factor_gt 0.0554
_refine_ls_wR_factor_ref 0.0589
_reflns_Friedel_coverage 0.000
_reflns_number_gt 5187
_reflns_number_total 6215
_reflns_threshold_expression 'I > 2\s(I)'
_cod_data_source_file ja8b06603_si_007.cif
_cod_data_source_block kc472
_cod_original_cell_volume 2506.32(7)
_cod_database_code 4132789
_chemical_oxdiff_formula W1O2F12C30N2
_shelx_space_group_comment
;
The symmetry employed for this shelxl refinement is uniquely defined
by the following loop, which should always be used as a source of
symmetry information in preference to the above space-group names.
They are only intended as comments.
;
_reflns_odcompleteness_completeness 99.83
_reflns_odcompleteness_iscentric 1
_reflns_odcompleteness_theta 28.22
_olex2_refinement_description
;
1. Fixed Uiso
 At 1.2 times of:
  All C(H) groups, All C(H,H) groups
 At 1.5 times of:
  All C(H,H,H) groups
2. Restrained angles
 C2-C2A-C3A
 fixed at 124 with sigma of 0.02
3. Uiso/Uaniso restraints and constraints
Uanis(C3A) \\sim Ueq, Uanis(C2) \\sim Ueq, Uanis(C1A) \\sim Ueq, Uanis(C1)
\\sim Ueq, Uanis(C2A) \\sim Ueq, Uanis(C3) \\sim Ueq: with sigma of 0.0005 and
sigma for terminal atoms of 0.0005
Uanis(C2) = Uanis(C2A) = Uanis(C3A)
Uanis(C1) = Uanis(C2) = Uanis(C3) = Uanis(C1A) = Uanis(C2A) = Uanis(C3A)
4. Others
 Sof(C2)=Sof(H2b)=Sof(H2a)=Sof(C2A)=Sof(H2Aa)=Sof(C3A)=Sof(H3Aa)=Sof(H3Ab)=
 Sof(H3Ac)=1-FVAR(1)
 Sof(C1)=Sof(H1b)=Sof(H1a)=Sof(C3)=Sof(H3a)=Sof(H3b)=Sof(H3c)=Sof(C1A)=
 Sof(H1Aa)=FVAR(1)
5.a Ternary CH refined with riding coordinates:
 C1A(H1Aa), C2A(H2Aa)
5.b Secondary CH2 refined with riding coordinates:
 C1(H1b,H1a), C2(H2b,H2a)
5.c Aromatic/amide H refined with riding coordinates:
 C00J(H00J), C00L(H00L), C00S(H00S), C00T(H00T), C00V(H00V), C00W(H00W),
 C00X(H00X), C00Z(H00Z), C011(H011), C012(H012)
5.d Idealised Me refined as rotating group:
 C00P(H00a,H00b,H00c), C010(H01a,H01b,H01c), C3(H3a,H3b,H3c), C3A(H3Aa,H3Ab,
 H3Ac)
;
_shelx_shelxl_version_number 2014/7
_olex2_submission_special_instructions 'No special instructions were received'

loop_
_space_group_symop_operation_xyz
'x, y, z'
'-x+1/2, y+1/2, -z+1/2'
'-x, -y, -z'
'x-1/2, -y-1/2, z-1/2'

loop_
_atom_site_label
_atom_site_type_symbol
_atom_site_fract_x
_atom_site_fract_y
_atom_site_fract_z
_atom_site_U_iso_or_equiv
_atom_site_adp_type
_atom_site_occupancy
_atom_site_site_symmetry_order
_atom_site_calc_flag
_atom_site_refinement_flags_posn
_atom_site_refinement_flags_adp
_atom_site_refinement_flags_occupancy
_atom_site_disorder_assembly
_atom_site_disorder_group
W001 W 0.31982(2) 0.83433(2) 0.45985(2) 0.02422(5) Uani 1 1 d . . . . .
F002 F 0.4454(2) 0.97137(13) 0.31170(12) 0.0356(5) Uani 1 1 d . . . . .
F003 F 0.4180(2) 0.87573(13) 0.22398(11) 0.0314(5) Uani 1 1 d . . . . .
O004 O 0.4457(2) 0.80783(14) 0.37181(13) 0.0233(5) Uani 1 1 d . . . . .
F005 F 0.5392(2) 0.72188(13) 0.25231(12) 0.0347(5) Uani 1 1 d . . . . .
O006 O 0.2609(3) 0.71205(15) 0.44135(14) 0.0261(5) Uani 1 1 d . . . . .
F007 F 0.6227(2) 0.94217(15) 0.24383(13) 0.0418(6) Uani 1 1 d . . . . .
F008 F 0.6869(2) 0.70642(15) 0.35337(13) 0.0419(6) Uani 1 1 d . . . . .
F009 F 0.7466(3) 0.78611(16) 0.26174(15) 0.0494(6) Uani 1 1 d . . . . .
F00A F 0.4246(3) 0.56873(16) 0.40751(15) 0.0535(7) Uani 1 1 d . . . . .
F00B F 0.3305(3) 0.59383(16) 0.54992(14) 0.0529(7) Uani 1 1 d . . . . .
O00C O 0.3601(3) 0.93882(15) 0.47584(14) 0.0315(6) Uani 1 1 d . . . . .
F00D F 0.2936(3) 0.62221(16) 0.31158(14) 0.0525(7) Uani 1 1 d . . . . .
F00E F 0.1036(3) 0.62498(16) 0.55319(14) 0.0502(6) Uani 1 1 d . . . . .
F00F F 0.1640(3) 0.50600(15) 0.50450(15) 0.0508(6) Uani 1 1 d . . . . .
N00G N 0.5200(3) 0.79640(18) 0.53073(16) 0.0249(6) Uani 1 1 d . . . . .
F00H F 0.2300(3) 0.50469(15) 0.36056(14) 0.0540(7) Uani 1 1 d . . . . .
N00I N 0.1643(3) 0.8731(2) 0.36164(19) 0.0312(7) Uani 1 1 d . . . . .
C00J C 0.5940(5) 0.8522(2) 0.5786(2) 0.0337(9) Uani 1 1 d . . . . .
H00J H 0.5514 0.9061 0.5869 0.040 Uiso 1 1 calc R . . . .
C00K C 0.5662(4) 0.8399(2) 0.34018(19) 0.0233(7) Uani 1 1 d . . . . .
C00L C 0.5835(4) 0.7207(2) 0.5198(2) 0.0272(8) Uani 1 1 d . . . . .
H00L H 0.5325 0.6807 0.4864 0.033 Uiso 1 1 calc R . . . .
C00M C 0.6345(4) 0.7638(2) 0.3010(2) 0.0303(8) Uani 1 1 d . . . . .
C00N C 0.1968(4) 0.6331(2) 0.4311(2) 0.0307(9) Uani 1 1 d . . . . .
C00O C 0.5129(4) 0.9072(2) 0.2797(2) 0.0270(8) Uani 1 1 d . . . . .
C00P C 0.6840(4) 0.8808(2) 0.3968(2) 0.0307(8) Uani 1 1 d . . . . .
H00A H 0.6398 0.9261 0.4253 0.046 Uiso 1 1 calc GR . . . .
H00B H 0.7614 0.9049 0.3684 0.046 Uiso 1 1 calc GR . . . .
H00C H 0.7262 0.8375 0.4327 0.046 Uiso 1 1 calc GR . . . .
C00R C 0.2868(5) 0.5816(3) 0.3779(2) 0.0400(10) Uani 1 1 d . . . . .
C00S C 0.7942(5) 0.7560(3) 0.6032(2) 0.0406(11) Uani 1 1 d . . . . .
H00S H 0.8887 0.7427 0.6275 0.049 Uiso 1 1 calc R . . . .
C00T C 0.1408(4) 0.8239(3) 0.2990(2) 0.0355(9) Uani 1 1 d . . . . .
H00T H 0.1872 0.7698 0.2990 0.043 Uiso 1 1 calc R . . . .
C00V C 0.1009(4) 0.9504(3) 0.3593(3) 0.0434(11) Uani 1 1 d . . . . .
H00V H 0.1165 0.9864 0.4030 0.052 Uiso 1 1 calc R . . . .
C00W C 0.7197(4) 0.6984(3) 0.5550(2) 0.0325(9) Uani 1 1 d . . . . .
H00W H 0.7609 0.6442 0.5460 0.039 Uiso 1 1 calc R . . . .
C00X C 0.7299(5) 0.8332(3) 0.6158(2) 0.0409(11) Uani 1 1 d . . . . .
H00X H 0.7787 0.8734 0.6499 0.049 Uiso 1 1 calc R . . . .
C00Y C 0.1999(5) 0.5889(3) 0.5100(3) 0.0386(10) Uani 1 1 d . . . . .
C00Z C 0.0517(4) 0.8485(3) 0.2340(3) 0.0453(11) Uani 1 1 d . . . . .
H00Z H 0.0356 0.8115 0.1912 0.054 Uiso 1 1 calc R . . . .
C010 C 0.0378(4) 0.6369(3) 0.3959(2) 0.0433(11) Uani 1 1 d . . . . .
H01A H -0.0184 0.6747 0.4266 0.065 Uiso 1 1 calc GR . . . .
H01B H -0.0049 0.5796 0.3951 0.065 Uiso 1 1 calc GR . . . .
H01C H 0.0346 0.6588 0.3433 0.065 Uiso 1 1 calc GR . . . .
C011 C 0.0141(4) 0.9795(3) 0.2960(3) 0.0536(14) Uani 1 1 d . . . . .
H011 H -0.0271 1.0351 0.2959 0.064 Uiso 1 1 calc R . . . .
C012 C -0.0125(5) 0.9274(3) 0.2331(3) 0.0550(14) Uani 1 1 d . . . . .
H012 H -0.0745 0.9458 0.1896 0.066 Uiso 1 1 calc R . . . .
C1 C 0.1234(9) 0.8447(6) 0.5230(4) 0.0391(8) Uani 0.700(6) 1 d . U P A 1
H1B H 0.0857 0.9029 0.5301 0.047 Uiso 0.700(6) 1 calc R . P A 1
H1A H 0.0450 0.8023 0.5098 0.047 Uiso 0.700(6) 1 calc R . P A 1
C2 C 0.219(2) 0.8213(18) 0.5675(15) 0.0391(8) Uani 0.300(6) 1 d . U P A 2
H2B H 0.2195 0.7635 0.5901 0.047 Uiso 0.300(6) 1 calc R . P A 2
H2A H 0.2408 0.8668 0.6060 0.047 Uiso 0.300(6) 1 calc R . P A 2
C3 C 0.2908(6) 0.8752(4) 0.6408(3) 0.0391(8) Uani 0.700(6) 1 d . U P A 1
H3A H 0.2951 0.9340 0.6223 0.059 Uiso 0.700(6) 1 calc GR . P A 1
H3B H 0.3885 0.8573 0.6626 0.059 Uiso 0.700(6) 1 calc GR . P A 1
H3C H 0.2221 0.8718 0.6803 0.059 Uiso 0.700(6) 1 calc GR . P A 1
C1A C 0.2400(11) 0.8182(8) 0.5757(6) 0.0391(8) Uani 0.700(6) 1 d . U P A 1
H1AA H 0.2323 0.7572 0.5912 0.047 Uiso 0.700(6) 1 calc R . P A 1
C2A C 0.100(2) 0.8393(14) 0.5067(10) 0.0391(8) Uani 0.300(6) 1 d . U P A 2
H2AA H 0.0321 0.7909 0.4920 0.047 Uiso 0.300(6) 1 calc R . P A 2
C3A C 0.0368(15) 0.9136(9) 0.5193(8) 0.0391(8) Uani 0.300(6) 1 d . U P A 2
H3AA H 0.1123 0.9555 0.5365 0.059 Uiso 0.300(6) 1 calc GR . P A 2
H3AB H -0.0308 0.9066 0.5590 0.059 Uiso 0.300(6) 1 calc GR . P A 2
H3AC H -0.0176 0.9336 0.4717 0.059 Uiso 0.300(6) 1 calc GR . P A 2

loop_
_atom_site_aniso_label
_atom_site_aniso_U_11
_atom_site_aniso_U_22
_atom_site_aniso_U_33
_atom_site_aniso_U_23
_atom_site_aniso_U_13
_atom_site_aniso_U_12
W001 0.02382(8) 0.02234(8) 0.02695(8) 0.00282(6) 0.00480(5) 0.00015(6)
F002 0.0482(14) 0.0233(11) 0.0352(12) 0.0006(9) 0.0035(10) 0.0042(10)
F003 0.0341(12) 0.0315(12) 0.0265(11) 0.0013(9) -0.0082(9) 0.0011(10)
O004 0.0173(12) 0.0268(12) 0.0255(13) 0.0003(10) 0.0009(10) -0.0029(10)
F005 0.0359(13) 0.0316(12) 0.0354(12) -0.0069(10) -0.0036(10) 0.0028(10)
O006 0.0235(13) 0.0237(13) 0.0305(14) 0.0031(11) -0.0006(10) -0.0044(10)
F007 0.0351(13) 0.0542(15) 0.0367(13) 0.0158(11) 0.0055(10) -0.0104(11)
F008 0.0375(13) 0.0468(14) 0.0399(13) 0.0014(11) -0.0044(10) 0.0181(11)
F009 0.0375(14) 0.0550(16) 0.0594(17) -0.0128(13) 0.0247(12) -0.0074(12)
F00A 0.0394(15) 0.0475(15) 0.0714(18) -0.0280(13) -0.0059(13) 0.0037(12)
F00B 0.0465(15) 0.0586(17) 0.0499(16) 0.0249(13) -0.0151(12) -0.0162(13)
O00C 0.0336(15) 0.0272(14) 0.0347(15) 0.0026(11) 0.0075(11) 0.0043(11)
F00D 0.0693(19) 0.0459(15) 0.0441(15) -0.0042(12) 0.0141(13) -0.0129(13)
F00E 0.0591(17) 0.0456(15) 0.0481(15) 0.0087(12) 0.0161(13) -0.0111(13)
F00F 0.0570(16) 0.0325(13) 0.0637(17) 0.0116(12) 0.0092(13) -0.0175(12)
N00G 0.0312(17) 0.0234(15) 0.0198(15) -0.0010(12) 0.0008(12) -0.0036(13)
F00H 0.0674(18) 0.0366(14) 0.0564(16) -0.0126(12) -0.0032(13) -0.0223(13)
N00I 0.0186(15) 0.0351(18) 0.0399(19) 0.0120(15) 0.0030(13) -0.0010(14)
C00J 0.052(3) 0.026(2) 0.0222(19) 0.0010(15) -0.0018(17) -0.0061(18)
C00K 0.0179(16) 0.0284(18) 0.0231(17) 0.0026(15) 0.0000(13) -0.0033(15)
C00L 0.029(2) 0.0235(18) 0.0280(19) -0.0004(15) -0.0034(15) -0.0059(15)
C00M 0.0226(19) 0.035(2) 0.033(2) -0.0018(17) -0.0002(16) -0.0002(16)
C00N 0.027(2) 0.030(2) 0.034(2) 0.0062(17) -0.0041(16) -0.0113(16)
C00O 0.028(2) 0.030(2) 0.0227(18) 0.0003(15) 0.0013(15) -0.0022(16)
C00P 0.0249(19) 0.040(2) 0.0269(19) 0.0008(17) 0.0012(15) -0.0096(17)
C00R 0.043(3) 0.031(2) 0.044(3) -0.0054(19) -0.003(2) -0.0141(19)
C00S 0.039(2) 0.041(2) 0.039(2) 0.0180(19) -0.0156(19) -0.011(2)
C00T 0.0224(19) 0.048(3) 0.036(2) 0.0139(19) 0.0013(16) -0.0032(18)
C00V 0.027(2) 0.035(2) 0.067(3) 0.017(2) 0.000(2) 0.0011(18)
C00W 0.032(2) 0.030(2) 0.034(2) 0.0091(17) -0.0022(17) 0.0009(17)
C00X 0.059(3) 0.034(2) 0.026(2) 0.0048(18) -0.0161(19) -0.017(2)
C00Y 0.034(2) 0.035(2) 0.047(3) 0.008(2) 0.0024(19) -0.0101(19)
C00Z 0.022(2) 0.072(3) 0.041(2) 0.020(2) 0.0007(17) -0.005(2)
C010 0.029(2) 0.055(3) 0.044(3) 0.009(2) -0.0061(19) -0.015(2)
C011 0.024(2) 0.049(3) 0.087(4) 0.037(3) -0.003(2) -0.001(2)
C012 0.023(2) 0.079(4) 0.061(3) 0.040(3) -0.006(2) -0.006(2)
C1 0.0391(9) 0.0392(8) 0.0391(9) 0.0001(2) 0.0042(2) -0.0001(2)
C2 0.0391(9) 0.0392(8) 0.0391(9) 0.0001(2) 0.0042(2) -0.0001(2)
C3 0.0391(9) 0.0392(8) 0.0391(9) 0.0001(2) 0.0042(2) -0.0001(2)
C1A 0.0391(9) 0.0392(8) 0.0391(9) 0.0001(2) 0.0042(2) -0.0001(2)
C2A 0.0391(9) 0.0392(8) 0.0391(9) 0.0001(2) 0.0042(2) -0.0001(2)
C3A 0.0391(9) 0.0392(8) 0.0391(9) 0.0001(2) 0.0042(2) -0.0001(2)

loop_
_atom_type_symbol
_atom_type_description
_atom_type_scat_dispersion_real
_atom_type_scat_dispersion_imag
_atom_type_scat_source
C C 0.0033 0.0016 'International Tables Vol C Tables 4.2.6.8 and 6.1.1.4'
H H 0.0000 0.0000 'International Tables Vol C Tables 4.2.6.8 and 6.1.1.4'
F F 0.0171 0.0103 'International Tables Vol C Tables 4.2.6.8 and 6.1.1.4'
N N 0.0061 0.0033 'International Tables Vol C Tables 4.2.6.8 and 6.1.1.4'
O O 0.0106 0.0060 'International Tables Vol C Tables 4.2.6.8 and 6.1.1.4'
W W -0.8490 6.8722 'International Tables Vol C Tables 4.2.6.8 and 6.1.1.4'

loop_
_exptl_crystal_face_index_h
_exptl_crystal_face_index_k
_exptl_crystal_face_index_l
_exptl_crystal_face_perp_dist
_exptl_oxdiff_crystal_face_indexfrac_h
_exptl_oxdiff_crystal_face_indexfrac_k
_exptl_oxdiff_crystal_face_indexfrac_l
_exptl_oxdiff_crystal_face_x
_exptl_oxdiff_crystal_face_y
_exptl_oxdiff_crystal_face_z
1 -13 -20 0.1840 1.0000 -13.0000 -20.0000 0.9650 -0.1282 0.2370
0 12 20 0.1056 -0.0000 12.0000 20.0000 -0.9614 0.1108 -0.1488
-12 3 -5 0.1750 -12.0000 3.0000 -5.0000 0.3103 -0.0489 -0.9315
12 -9 -4 0.1655 12.0000 -9.0000 -4.0000 0.1336 -0.0239 1.0074
7 -13 -15 0.1662 7.0000 -13.0000 -15.0000 0.6897 -0.0899 0.6841
1 16 -17 0.1184 1.0000 16.0000 -17.0000 0.3095 0.9299 -0.1897
-3 -15 18 0.0734 -3.0000 -15.0000 18.0000 -0.3346 -0.9509 0.0297
0 16 -17 0.0683 -0.0000 16.0000 -17.0000 0.3247 0.9090 -0.2630
11 5 -14 0.1202 11.0000 5.0000 -14.0000 0.2536 0.6656 0.7112

loop_
_geom_angle_atom_site_label_1
_geom_angle_atom_site_label_2
_geom_angle_atom_site_label_3
_geom_angle
O004 W001 N00G 82.54(10)
O004 W001 N00I 80.73(10)
O004 W001 C1 159.11(19)
O004 W001 C2 160.4(7)
O004 W001 C1A 156.0(3)
O004 W001 C2A 150.2(4)
O006 W001 O004 81.21(9)
O006 W001 N00G 91.64(10)
O006 W001 N00I 89.69(11)
O006 W001 C1 86.1(2)
O006 W001 C2 85.4(8)
O006 W001 C1A 86.1(3)
O006 W001 C2A 81.7(5)
O00C W001 O004 100.98(10)
O00C W001 O006 176.98(11)
O00C W001 N00G 90.71(11)
O00C W001 N00I 88.62(12)
O00C W001 C1 91.2(2)
O00C W001 C2 93.0(7)
O00C W001 C1A 92.6(3)
O00C W001 C2A 95.4(5)
N00G W001 N00I 162.81(11)
N00G W001 C1 114.5(2)
N00G W001 C1A 77.6(2)
N00G W001 C2A 122.2(5)
N00I W001 C1A 119.6(2)
N00I W001 C2A 75.0(5)
C1 W001 N00I 82.7(2)
C1 W001 C1A 36.9(3)
C2 W001 N00G 83.6(6)
C2 W001 N00I 113.6(6)
C2 W001 C2A 38.7(6)
C00K O004 W001 139.2(2)
C00N O006 W001 170.1(2)
C00J N00G W001 121.2(2)
C00L N00G W001 120.6(2)
C00L N00G C00J 117.6(3)
C00T N00I W001 121.2(3)
C00T N00I C00V 117.4(4)
C00V N00I W001 121.1(3)
N00G C00J C00X 122.0(4)
O004 C00K C00M 105.7(3)
O004 C00K C00O 108.2(3)
O004 C00K C00P 115.8(3)
C00M C00K C00O 110.0(3)
C00P C00K C00M 108.7(3)
C00P C00K C00O 108.2(3)
N00G C00L C00W 123.0(3)
F005 C00M F008 106.0(3)
F005 C00M F009 106.8(3)
F005 C00M C00K 113.4(3)
F008 C00M C00K 110.6(3)
F009 C00M F008 106.6(3)
F009 C00M C00K 113.0(3)
O006 C00N C00R 107.9(3)
O006 C00N C00Y 108.5(3)
O006 C00N C010 113.3(3)
C00R C00N C00Y 110.0(3)
C010 C00N C00R 108.9(3)
C010 C00N C00Y 108.2(3)
F002 C00O F003 106.8(3)
F002 C00O F007 106.5(3)
F002 C00O C00K 111.1(3)
F003 C00O F007 105.8(3)
F003 C00O C00K 112.8(3)
F007 C00O C00K 113.4(3)
F00A C00R F00H 106.5(3)
F00A C00R C00N 112.9(3)
F00D C00R F00A 106.8(3)
F00D C00R F00H 106.5(3)
F00D C00R C00N 110.5(3)
F00H C00R C00N 113.2(3)
C00W C00S C00X 118.9(4)
N00I C00T C00Z 122.9(4)
N00I C00V C011 122.6(5)
C00S C00W C00L 118.8(4)
C00S C00X C00J 119.7(4)
F00B C00Y F00E 106.7(4)
F00B C00Y F00F 107.3(3)
F00B C00Y C00N 112.4(3)
F00E C00Y F00F 106.3(3)
F00E C00Y C00N 110.9(3)
F00F C00Y C00N 112.8(3)
C012 C00Z C00T 118.7(5)
C012 C011 C00V 119.4(4)
C00Z C012 C011 119.0(4)
C1A C1 W001 72.7(6)
C2A C2 W001 72.8(13)
C1 C1A W001 70.4(6)
C1 C1A C3 119.2(9)
C3 C1A W001 121.4(7)
C2 C2A W001 68.4(13)
C3A C2A W001 120.7(14)
C3A C2A C2 110.6(17)

loop_
_geom_bond_atom_site_label_1
_geom_bond_atom_site_label_2
_geom_bond_distance
W001 O004 2.054(2)
W001 O006 2.012(2)
W001 O00C 1.699(2)
W001 N00G 2.196(3)
W001 N00I 2.210(3)
W001 C1 2.206(9)
W001 C2 2.19(3)
W001 C1A 2.235(12)
W001 C2A 2.25(2)
F002 C00O 1.333(4)
F003 C00O 1.338(4)
O004 C00K 1.377(4)
F005 C00M 1.334(4)
O006 C00N 1.376(4)
F007 C00O 1.352(4)
F008 C00M 1.340(4)
F009 C00M 1.336(4)
F00A C00R 1.333(5)
F00B C00Y 1.329(4)
F00D C00R 1.331(5)
F00E C00Y 1.341(5)
F00F C00Y 1.343(4)
N00G C00J 1.348(4)
N00G C00L 1.345(4)
F00H C00R 1.338(4)
N00I C00T 1.342(5)
N00I C00V 1.345(5)
C00J C00X 1.381(5)
C00K C00M 1.540(5)
C00K C00O 1.541(5)
C00K C00P 1.534(5)
C00L C00W 1.383(5)
C00N C00R 1.531(6)
C00N C00Y 1.545(5)
C00N C010 1.528(5)
C00S C00W 1.373(5)
C00S C00X 1.376(6)
C00T C00Z 1.390(5)
C00V C011 1.378(6)
C00Z C012 1.370(6)
C011 C012 1.375(7)
C1 C1A 1.406(11)
C2 C2A 1.47(3)
C3 C1A 1.487(12)
C2A C3A 1.33(2)
